data_1570599
loop_
_publ_author_name
'Lee, Justin L.'
'Biswas, Saborni'
'Ziller, Joseph W.'
'Bominaar, Emile L.'
'Hendrich, Michael P.'
'Borovik, A. S.'

_publ_section_title
;
 Accessing a synthetic Fe<sup>III</sup>Mn<sup>IV</sup> core to model
 biological heterobimetallic active sites.
;
_journal_issue 8
_journal_name_full 'Chemical science'
_journal_page_first 2817
_journal_page_last 2826
_journal_paper_doi 10.1039/d3sc04900k
_journal_volume 15
_journal_year 2024
_chemical_formula_sum 'C54 H65 Cl3 F6 Fe Mn N7 O10 P3 S2'
_chemical_formula_weight 1460.30
_chemical_name_systematic '[(TMTACN)Fe(III)-(O)-Mn(III)poat](OTf)2'
_chemical_properties_physical Air-sensitive,Moisture-sensitive
_space_group_crystal_system monoclinic
_space_group_IT_number 14
_space_group_name_Hall '-P 2ybc'
_space_group_name_H-M_alt 'P 1 21/c 1'
_atom_sites_solution_hydrogens mixed
_atom_sites_solution_primary direct
_atom_sites_solution_secondary difmap
_audit_creation_method SHELXL-2014/7
_audit_update_record
;
2023-08-10 deposited with the CCDC.	2023-12-26 downloaded from the CCDC.
;
_cell_angle_alpha 90
_cell_angle_beta 92.1641(10)
_cell_angle_gamma 90
_cell_formula_units_Z 4
_cell_length_a 16.7414(9)
_cell_length_b 14.8414(8)
_cell_length_c 26.8159(15)
_cell_measurement_reflns_used 9764
_cell_measurement_temperature 93(2)
_cell_measurement_theta_max 28.70
_cell_measurement_theta_min 2.35
_cell_volume 6658.1(6)
_computing_cell_refinement 'Bruker SAINT 8.34a, 2013'
_computing_data_collection 'Bruker APEX2 2014.11-0, 2014'
_computing_data_reduction 'Bruker SAINT 8.34a, 2013'
_computing_molecular_graphics 'Bruker SHELXTL'
_computing_publication_material 'Bruker SHELXTL'
_computing_structure_refinement 'SHELXL-2014/7 (Sheldrick, 2014)'
_computing_structure_solution 'Bruker SHELXTL 2014/4'
_diffrn_ambient_temperature 93(2)
_diffrn_measured_fraction_theta_full 1.000
_diffrn_measured_fraction_theta_max 1.000
_diffrn_measurement_device_type 'Bruker SMART APEX II CCD'
_diffrn_measurement_method '\f and \w scans'
_diffrn_radiation_type MoK\a
_diffrn_radiation_wavelength 0.71073
_diffrn_reflns_av_R_equivalents 0.0398
_diffrn_reflns_av_unetI/netI 0.0303
_diffrn_reflns_Laue_measured_fraction_full 1.000
_diffrn_reflns_Laue_measured_fraction_max 1.000
_diffrn_reflns_limit_h_max 20
_diffrn_reflns_limit_h_min -20
_diffrn_reflns_limit_k_max 18
_diffrn_reflns_limit_k_min -18
_diffrn_reflns_limit_l_max 33
_diffrn_reflns_limit_l_min -33
_diffrn_reflns_number 83071
_diffrn_reflns_point_group_measured_fraction_full 1.000
_diffrn_reflns_point_group_measured_fraction_max 1.000
_diffrn_reflns_theta_full 25.242
_diffrn_reflns_theta_max 26.022
_diffrn_reflns_theta_min 1.520
_diffrn_source 'fine-focus sealed tube'
_exptl_absorpt_coefficient_mu 0.737
_exptl_absorpt_correction_T_max 0.7458
_exptl_absorpt_correction_T_min 0.5726
_exptl_absorpt_correction_type multi-scan
_exptl_absorpt_process_details 'Bruker SADABS 2014/5'
_exptl_crystal_colour green
_exptl_crystal_density_diffrn 1.457
_exptl_crystal_density_meas ?
_exptl_crystal_density_method not_measured
_exptl_crystal_description prism
_exptl_crystal_F_000 3004
_exptl_crystal_recrystallization_method 'Re-crystallisation from solvent: Hexane, chloroform'
_exptl_crystal_size_max 0.280
_exptl_crystal_size_mid 0.279
_exptl_crystal_size_min 0.206
_refine_diff_density_max 0.675
_refine_diff_density_min -0.458
_refine_diff_density_rms 0.065
_refine_ls_extinction_method none
_refine_ls_goodness_of_fit_ref 1.034
_refine_ls_hydrogen_treatment mixed
_refine_ls_matrix_type full
_refine_ls_number_parameters 791
_refine_ls_number_reflns 13112
_refine_ls_number_restraints 0
_refine_ls_restrained_S_all 1.034
_refine_ls_R_factor_all 0.0459
_refine_ls_R_factor_gt 0.0344
_refine_ls_shift/su_max 0.001
_refine_ls_shift/su_mean 0.000
_refine_ls_structure_factor_coef Fsqd
_refine_ls_weighting_details 'w=1/[\s^2^(Fo^2^)+(0.0411P)^2^+6.3204P] where P=(Fo^2^+2Fc^2^)/3'
_refine_ls_weighting_scheme calc
_refine_ls_wR_factor_gt 0.0851
_refine_ls_wR_factor_ref 0.0914
_reflns_Friedel_coverage 0.000
_reflns_number_gt 10852
_reflns_number_total 13112
_reflns_threshold_expression 'I > 2\s(I)'
_cod_data_source_file d3sc04900k2.cif
_cod_data_source_block asb655
_cod_depositor_comments
;
The following automatic conversions were performed:

data item '_exptl_crystal_density_meas' value 'not_measured' was
changed to '?' -- the value is perceived as not measured.

Automatic conversion script
Id: cif_fix_values 8170 2020-07-09 18:12:32Z antanas 

 Adding full bibliography for 1570597--1570599.cif.
;
_cod_original_sg_symbol_H-M 'P 21/c'
_cod_database_code 1570599
_shelx_shelxl_version_number 2014/7
_shelx_space_group_comment
; 
The symmetry employed for this shelxl refinement is uniquely defined 
by the following loop, which should always be used as a source of 
symmetry information in preference to the above space-group names. 
They are only intended as comments. 
;
_shelx_estimated_absorpt_t_min 0.820
_shelx_estimated_absorpt_t_max 0.863
_exptl_absorpt_special_details
; 
Reflections not merged 
100583 Corrected reflections written to file asb655s.hkl 
Estimated minimum and maximum transmission:  0.5726  0.7458 
The ratio (0.7678) of these values is more reliable than their absolute values 
Additional spherical absorption correction applied with mu*r =  0.2000 
Lambda/2 correction factor = 0.00150 
;

loop_
_space_group_symop_operation_xyz
'x, y, z'
'-x, y+1/2, -z+1/2'
'-x, -y, -z'
'x, -y-1/2, z-1/2'

loop_
_atom_site_label
_atom_site_type_symbol
_atom_site_fract_x
_atom_site_fract_y
_atom_site_fract_z
_atom_site_U_iso_or_equiv
_atom_site_adp_type
_atom_site_occupancy
_atom_site_site_symmetry_order
_atom_site_calc_flag
_atom_site_refinement_flags_posn
_atom_site_refinement_flags_adp
_atom_site_refinement_flags_occupancy
_atom_site_disorder_assembly
_atom_site_disorder_group
Mn1 Mn 0.34977(2) 0.39338(2) 0.24973(2) 0.01298(8) Uani 1 1 d . . . . .
Fe1 Fe 0.23047(2) 0.25999(2) 0.30438(2) 0.01548(8) Uani 1 1 d . . . . .
P1 P 0.45667(3) 0.33002(4) 0.16509(2) 0.01587(12) Uani 1 1 d . . . . .
P2 P 0.35338(3) 0.38744(4) 0.36888(2) 0.01474(12) Uani 1 1 d . . . . .
P3 P 0.16555(3) 0.44200(4) 0.24464(2) 0.01425(12) Uani 1 1 d . . . . .
O1 O 0.31352(9) 0.28401(10) 0.26611(6) 0.0193(3) Uani 1 1 d . . . . .
O2 O 0.44939(9) 0.33867(10) 0.22095(5) 0.0184(3) Uani 1 1 d . . . . .
O3 O 0.28150(8) 0.32392(10) 0.36588(5) 0.0166(3) Uani 1 1 d . . . . .
O4 O 0.16121(8) 0.36112(10) 0.27902(5) 0.0157(3) Uani 1 1 d . . . . .
N1 N 0.39866(11) 0.53088(12) 0.22721(6) 0.0164(4) Uani 1 1 d . . . . .
N2 N 0.41313(11) 0.41166(12) 0.13433(7) 0.0174(4) Uani 1 1 d . . . . .
H2 H 0.3762(19) 0.399(2) 0.1144(12) 0.046(9) Uiso 1 1 d . . . . .
N3 N 0.36620(11) 0.44511(12) 0.31860(6) 0.0162(4) Uani 1 1 d . . . . .
N4 N 0.25079(10) 0.44970(12) 0.21879(7) 0.0169(4) Uani 1 1 d . . . . .
N5 N 0.27168(10) 0.12447(12) 0.32814(7) 0.0165(4) Uani 1 1 d . . . . .
N6 N 0.12888(10) 0.21597(12) 0.34877(7) 0.0188(4) Uani 1 1 d . . . . .
N7 N 0.16530(11) 0.17290(12) 0.24842(7) 0.0206(4) Uani 1 1 d . . . . .
C1 C 0.46261(12) 0.53674(15) 0.19031(8) 0.0175(5) Uani 1 1 d . . . . .
H1A H 0.5087 0.5004 0.2029 0.021 Uiso 1 1 calc R U . . .
H1B H 0.4806 0.6002 0.1887 0.021 Uiso 1 1 calc R U . . .
C2 C 0.44042(13) 0.50560(15) 0.13733(8) 0.0184(5) Uani 1 1 d . . . . .
H2A H 0.3976 0.5451 0.1233 0.022 Uiso 1 1 calc R U . . .
H2B H 0.4876 0.5126 0.1165 0.022 Uiso 1 1 calc R U . . .
C3 C 0.43367(14) 0.56503(15) 0.27564(8) 0.0205(5) Uani 1 1 d . . . . .
H3A H 0.4404 0.6312 0.2735 0.025 Uiso 1 1 calc R U . . .
H3B H 0.4872 0.5380 0.2817 0.025 Uiso 1 1 calc R U . . .
C4 C 0.38179(15) 0.54297(15) 0.31898(8) 0.0224(5) Uani 1 1 d . . . . .
H4A H 0.4094 0.5606 0.3508 0.027 Uiso 1 1 calc R U . . .
H4B H 0.3307 0.5765 0.3157 0.027 Uiso 1 1 calc R U . . .
C5 C 0.32832(13) 0.58756(14) 0.21111(8) 0.0186(5) Uani 1 1 d . . . . .
H5A H 0.3452 0.6343 0.1874 0.022 Uiso 1 1 calc R U . . .
H5B H 0.3065 0.6181 0.2405 0.022 Uiso 1 1 calc R U . . .
C6 C 0.26463(13) 0.52861(14) 0.18636(8) 0.0177(5) Uani 1 1 d . . . . .
H6A H 0.2145 0.5632 0.1813 0.021 Uiso 1 1 calc R U . . .
H6B H 0.2822 0.5082 0.1534 0.021 Uiso 1 1 calc R U . . .
C7 C 0.41224(13) 0.22868(15) 0.14037(8) 0.0183(5) Uani 1 1 d . . . . .
C8 C 0.39730(16) 0.21566(17) 0.08928(9) 0.0297(6) Uani 1 1 d . . . . .
H8A H 0.4067 0.2630 0.0664 0.036 Uiso 1 1 calc R U . . .
C9 C 0.36863(18) 0.13318(18) 0.07220(10) 0.0360(6) Uani 1 1 d . . . . .
H9A H 0.3583 0.1241 0.0375 0.043 Uiso 1 1 calc R U . . .
C10 C 0.35497(15) 0.06393(17) 0.10540(10) 0.0296(6) Uani 1 1 d . . . . .
H10A H 0.3363 0.0072 0.0933 0.035 Uiso 1 1 calc R U . . .
C11 C 0.36838(14) 0.07702(16) 0.15601(9) 0.0240(5) Uani 1 1 d . . . . .
H11A H 0.3583 0.0297 0.1788 0.029 Uiso 1 1 calc R U . . .
C12 C 0.39671(13) 0.15977(15) 0.17352(9) 0.0207(5) Uani 1 1 d . . . . .
H12A H 0.4054 0.1691 0.2084 0.025 Uiso 1 1 calc R U . . .
C13 C 0.56112(13) 0.32813(15) 0.15262(8) 0.0194(5) Uani 1 1 d . . . . .
C14 C 0.61882(14) 0.32044(16) 0.19111(9) 0.0228(5) Uani 1 1 d . . . . .
H14A H 0.6034 0.3201 0.2248 0.027 Uiso 1 1 calc R U . . .
C15 C 0.69907(14) 0.31322(18) 0.18018(10) 0.0296(6) Uani 1 1 d . . . . .
H15A H 0.7384 0.3077 0.2065 0.036 Uiso 1 1 calc R U . . .
C16 C 0.72182(15) 0.31400(19) 0.13133(10) 0.0338(6) Uani 1 1 d . . . . .
H16A H 0.7767 0.3087 0.1240 0.041 Uiso 1 1 calc R U . . .
C17 C 0.66509(16) 0.3224(2) 0.09305(11) 0.0476(8) Uani 1 1 d . . . . .
H17A H 0.6810 0.3237 0.0594 0.057 Uiso 1 1 calc R U . . .
C18 C 0.58480(15) 0.3291(2) 0.10348(10) 0.0393(7) Uani 1 1 d . . . . .
H18A H 0.5458 0.3343 0.0770 0.047 Uiso 1 1 calc R U . . .
C19 C 0.34478(14) 0.46275(15) 0.42145(8) 0.0199(5) Uani 1 1 d . . . . .
C20 C 0.27125(15) 0.47920(17) 0.44186(9) 0.0271(5) Uani 1 1 d . . . . .
H20A H 0.2252 0.4473 0.4299 0.033 Uiso 1 1 calc R U . . .
C21 C 0.26479(17) 0.54218(19) 0.47972(10) 0.0345(6) Uani 1 1 d . . . . .
H21A H 0.2144 0.5531 0.4937 0.041 Uiso 1 1 calc R U . . .
C22 C 0.33126(17) 0.58910(17) 0.49724(9) 0.0323(6) Uani 1 1 d . . . . .
H22A H 0.3261 0.6337 0.5223 0.039 Uiso 1 1 calc R U . . .
C23 C 0.40509(16) 0.57138(16) 0.47837(9) 0.0278(6) Uani 1 1 d . . . . .
H23A H 0.4511 0.6026 0.4910 0.033 Uiso 1 1 calc R U . . .
C24 C 0.41202(15) 0.50808(16) 0.44105(9) 0.0241(5) Uani 1 1 d . . . . .
H24A H 0.4631 0.4952 0.4285 0.029 Uiso 1 1 calc R U . . .
C25 C 0.44436(13) 0.32554(14) 0.38448(8) 0.0171(4) Uani 1 1 d . . . . .
C26 C 0.44936(14) 0.27417(15) 0.42827(8) 0.0210(5) Uani 1 1 d . . . . .
H26A H 0.4045 0.2694 0.4488 0.025 Uiso 1 1 calc R U . . .
C27 C 0.52045(14) 0.23011(15) 0.44164(9) 0.0245(5) Uani 1 1 d . . . . .
H27A H 0.5238 0.1945 0.4711 0.029 Uiso 1 1 calc R U . . .
C28 C 0.58625(14) 0.23787(15) 0.41225(9) 0.0255(5) Uani 1 1 d . . . . .
H28A H 0.6346 0.2080 0.4218 0.031 Uiso 1 1 calc R U . . .
C29 C 0.58213(14) 0.28885(15) 0.36905(9) 0.0250(5) Uani 1 1 d . . . . .
H29A H 0.6275 0.2940 0.3490 0.030 Uiso 1 1 calc R U . . .
C30 C 0.51089(13) 0.33273(15) 0.35503(9) 0.0201(5) Uani 1 1 d . . . . .
H30A H 0.5078 0.3676 0.3253 0.024 Uiso 1 1 calc R U . . .
C31 C 0.08670(13) 0.43443(14) 0.19671(8) 0.0159(4) Uani 1 1 d . . . . .
C32 C 0.10397(14) 0.42950(15) 0.14630(8) 0.0212(5) Uani 1 1 d . . . . .
H32A H 0.1579 0.4323 0.1365 0.025 Uiso 1 1 calc R U . . .
C33 C 0.04245(15) 0.42044(16) 0.11035(9) 0.0262(5) Uani 1 1 d . . . . .
H33A H 0.0542 0.4185 0.0760 0.031 Uiso 1 1 calc R U . . .
C34 C -0.03614(14) 0.41430(15) 0.12474(9) 0.0251(5) Uani 1 1 d . . . . .
H34A H -0.0782 0.4086 0.1002 0.030 Uiso 1 1 calc R U . . .
C35 C -0.05331(13) 0.41648(14) 0.17478(9) 0.0205(5) Uani 1 1 d . . . . .
H35A H -0.1070 0.4103 0.1845 0.025 Uiso 1 1 calc R U . . .
C36 C 0.00740(13) 0.42770(14) 0.21092(8) 0.0172(4) Uani 1 1 d . . . . .
H36A H -0.0049 0.4308 0.2452 0.021 Uiso 1 1 calc R U . . .
C37 C 0.14163(13) 0.53879(14) 0.28225(8) 0.0170(4) Uani 1 1 d . . . . .
C38 C 0.12417(13) 0.62315(15) 0.26234(9) 0.0201(5) Uani 1 1 d . . . . .
H38A H 0.1250 0.6320 0.2273 0.024 Uiso 1 1 calc R U . . .
C39 C 0.10551(13) 0.69453(15) 0.29306(9) 0.0216(5) Uani 1 1 d . . . . .
H39A H 0.0939 0.7520 0.2790 0.026 Uiso 1 1 calc R U . A 1
C40 C 0.10380(16) 0.68229(16) 0.34371(10) 0.0302(6) Uani 1 1 d . . . B 1
H40A H 0.0881 0.7304 0.3645 0.036 Uiso 1 1 calc R U . B 1
C41 C 0.12505(19) 0.59943(18) 0.36464(10) 0.0377(7) Uani 1 1 d . . . B 1
H41A H 0.1264 0.5918 0.3998 0.045 Uiso 1 1 calc R U . B 1
C42 C 0.14423(17) 0.52807(17) 0.33386(9) 0.0315(6) Uani 1 1 d . . . B 1
H42A H 0.1592 0.4716 0.3481 0.038 Uiso 1 1 calc R U . B 1
C43 C 0.35356(13) 0.12818(15) 0.35074(9) 0.0212(5) Uani 1 1 d . . . C 1
H43A H 0.3751 0.0670 0.3540 0.032 Uiso 1 1 calc R U . C 1
H43B H 0.3522 0.1561 0.3838 0.032 Uiso 1 1 calc R U . C 1
H43C H 0.3877 0.1639 0.3294 0.032 Uiso 1 1 calc R U . C 1
C44 C 0.21641(14) 0.08369(15) 0.36462(9) 0.0213(5) Uani 1 1 d . . . D 1
H44A H 0.2480 0.0516 0.3911 0.026 Uiso 1 1 calc R U . D 1
H44B H 0.1810 0.0393 0.3473 0.026 Uiso 1 1 calc R U . D 1
C45 C 0.16630(13) 0.15612(15) 0.38793(9) 0.0213(5) Uani 1 1 d . . . D 1
H45A H 0.1239 0.1277 0.4073 0.026 Uiso 1 1 calc R U . D 1
H45B H 0.2004 0.1926 0.4112 0.026 Uiso 1 1 calc R U . D 1
C46 C 0.08960(14) 0.29228(16) 0.37365(9) 0.0250(5) Uani 1 1 d . . . E 1
H46A H 0.0492 0.2691 0.3958 0.038 Uiso 1 1 calc R U . E 1
H46B H 0.0639 0.3315 0.3484 0.038 Uiso 1 1 calc R U . E 1
H46C H 0.1297 0.3268 0.3932 0.038 Uiso 1 1 calc R U . E 1
C47 C 0.06842(14) 0.16612(16) 0.31638(9) 0.0264(5) Uani 1 1 d . . . F 1
H47A H 0.0141 0.1862 0.3246 0.032 Uiso 1 1 calc R U . F 1
H47B H 0.0725 0.1009 0.3237 0.032 Uiso 1 1 calc R U . F 1
C48 C 0.08027(13) 0.18132(16) 0.26115(9) 0.0251(5) Uani 1 1 d . . . F 1
H48A H 0.0481 0.1368 0.2416 0.030 Uiso 1 1 calc R U . F 1
H48B H 0.0608 0.2422 0.2518 0.030 Uiso 1 1 calc R U . F 1
C49 C 0.17564(15) 0.20450(16) 0.19662(9) 0.0262(5) Uani 1 1 d . . . G 1
H49A H 0.1422 0.1682 0.1736 0.039 Uiso 1 1 calc R U . G 1
H49B H 0.2318 0.1983 0.1882 0.039 Uiso 1 1 calc R U . G 1
H49C H 0.1598 0.2679 0.1939 0.039 Uiso 1 1 calc R U . G 1
C50 C 0.19305(15) 0.07757(15) 0.25257(9) 0.0244(5) Uani 1 1 d . . . H 1
H50A H 0.1984 0.0520 0.2188 0.029 Uiso 1 1 calc R U . H 1
H50B H 0.1530 0.0414 0.2700 0.029 Uiso 1 1 calc R U . H 1
C51 C 0.27275(14) 0.07240(15) 0.28106(8) 0.0217(5) Uani 1 1 d . . . H 1
H51A H 0.2854 0.0086 0.2887 0.026 Uiso 1 1 calc R U . H 1
H51B H 0.3152 0.0963 0.2600 0.026 Uiso 1 1 calc R U . H 1
S1 S 0.28078(4) 0.41407(4) 0.01208(2) 0.02888(15) Uani 1 1 d . . . I 1
O5 O 0.29827(10) 0.32787(12) -0.00907(7) 0.0319(4) Uani 1 1 d . . . I 1
O6 O 0.27803(10) 0.41699(13) 0.06589(6) 0.0328(4) Uani 1 1 d . . . I 1
O7 O 0.21853(13) 0.46404(15) -0.01418(7) 0.0513(6) Uani 1 1 d . . . I 1
C52 C 0.3714(2) 0.47788(19) -0.00001(10) 0.0411(7) Uani 1 1 d . . . I 1
F1 F 0.38513(12) 0.48180(13) -0.04875(6) 0.0570(5) Uani 1 1 d . . . I 1
F2 F 0.43561(10) 0.43956(13) 0.02270(6) 0.0479(4) Uani 1 1 d . . . I 1
F3 F 0.36687(15) 0.56208(12) 0.01691(7) 0.0674(6) Uani 1 1 d . . . I 1
S2 S 0.20219(4) 0.84776(4) 0.18855(2) 0.02122(13) Uani 1 1 d . . . J 1
O8 O 0.21213(10) 0.75308(11) 0.17867(6) 0.0276(4) Uani 1 1 d . . . J 1
O9 O 0.13880(11) 0.87007(12) 0.22126(7) 0.0356(4) Uani 1 1 d . . . J 1
O10 O 0.27561(10) 0.89633(11) 0.19839(6) 0.0297(4) Uani 1 1 d . . . J 1
C53 C 0.16605(15) 0.89399(16) 0.12880(9) 0.0275(5) Uani 1 1 d . . . J 1
F4 F 0.21695(9) 0.87748(10) 0.09257(5) 0.0358(4) Uani 1 1 d . . . J 1
F5 F 0.09551(9) 0.85975(11) 0.11406(6) 0.0431(4) Uani 1 1 d . . . J 1
F6 F 0.15767(10) 0.98369(10) 0.13139(6) 0.0426(4) Uani 1 1 d . . . J 1
C54 C 0.12814(17) 0.63384(18) 0.02349(10) 0.0341(6) Uani 1 1 d . . . K 1
H54A H 0.1509 0.5756 0.0118 0.041 Uiso 1 1 calc R U . K 1
Cl1 Cl 0.02235(4) 0.62486(6) 0.02319(3) 0.04572(18) Uani 1 1 d . . . K 1
Cl2 Cl 0.16555(5) 0.65609(5) 0.08404(3) 0.04300(18) Uani 1 1 d . . . K 1
Cl3 Cl 0.15597(5) 0.72114(6) -0.01733(3) 0.04529(18) Uani 1 1 d . . . K 1

loop_
_atom_site_aniso_label
_atom_site_aniso_U_11
_atom_site_aniso_U_22
_atom_site_aniso_U_33
_atom_site_aniso_U_23
_atom_site_aniso_U_13
_atom_site_aniso_U_12
Mn1 0.01061(16) 0.01541(16) 0.01271(16) -0.00174(12) -0.00221(12) 0.00036(12)
Fe1 0.01285(16) 0.01660(16) 0.01678(16) 0.00053(12) -0.00233(12) 0.00010(12)
P1 0.0134(3) 0.0186(3) 0.0155(3) 0.0002(2) 0.0002(2) -0.0001(2)
P2 0.0135(3) 0.0177(3) 0.0129(3) -0.0004(2) -0.0007(2) -0.0017(2)
P3 0.0122(3) 0.0156(3) 0.0147(3) 0.0016(2) -0.0022(2) -0.0005(2)
O1 0.0163(8) 0.0221(8) 0.0194(8) -0.0041(6) -0.0018(6) 0.0015(6)
O2 0.0179(8) 0.0210(8) 0.0161(8) 0.0006(6) 0.0002(6) 0.0004(6)
O3 0.0141(8) 0.0198(8) 0.0158(8) 0.0006(6) -0.0008(6) -0.0015(6)
O4 0.0125(7) 0.0176(7) 0.0168(8) 0.0027(6) -0.0019(6) 0.0002(6)
N1 0.0164(9) 0.0185(9) 0.0143(9) 0.0002(7) -0.0003(7) -0.0020(7)
N2 0.0148(10) 0.0190(9) 0.0182(10) 0.0000(8) -0.0027(8) -0.0022(8)
N3 0.0177(9) 0.0160(9) 0.0145(9) -0.0003(7) -0.0020(7) -0.0022(7)
N4 0.0138(9) 0.0209(9) 0.0157(9) 0.0055(7) -0.0011(7) -0.0010(7)
N5 0.0126(9) 0.0190(9) 0.0177(10) 0.0021(7) -0.0033(7) -0.0002(7)
N6 0.0117(9) 0.0206(9) 0.0238(10) 0.0044(8) -0.0029(8) 0.0002(7)
N7 0.0195(10) 0.0184(9) 0.0233(10) 0.0014(8) -0.0070(8) 0.0011(8)
C1 0.0129(11) 0.0181(11) 0.0214(12) 0.0024(9) 0.0020(9) -0.0037(9)
C2 0.0166(11) 0.0206(11) 0.0182(11) 0.0024(9) 0.0009(9) -0.0025(9)
C3 0.0242(12) 0.0169(11) 0.0200(12) -0.0023(9) -0.0046(9) -0.0058(9)
C4 0.0330(14) 0.0171(11) 0.0169(12) -0.0006(9) 0.0002(10) -0.0040(10)
C5 0.0182(11) 0.0168(11) 0.0209(12) 0.0031(9) 0.0018(9) 0.0017(9)
C6 0.0146(11) 0.0210(11) 0.0176(11) 0.0057(9) 0.0015(9) 0.0026(9)
C7 0.0142(11) 0.0201(11) 0.0203(12) -0.0027(9) -0.0018(9) 0.0013(9)
C8 0.0419(16) 0.0257(13) 0.0214(13) 0.0017(10) -0.0017(11) -0.0044(11)
C9 0.0536(18) 0.0325(14) 0.0214(14) -0.0060(11) -0.0055(12) -0.0055(13)
C10 0.0308(14) 0.0243(13) 0.0333(14) -0.0069(11) -0.0023(11) -0.0042(11)
C11 0.0207(12) 0.0217(12) 0.0298(13) 0.0004(10) 0.0027(10) -0.0001(9)
C12 0.0176(11) 0.0225(12) 0.0219(12) -0.0006(9) 0.0002(9) -0.0007(9)
C13 0.0171(11) 0.0198(11) 0.0213(12) 0.0024(9) 0.0012(9) 0.0020(9)
C14 0.0205(12) 0.0280(12) 0.0197(12) -0.0046(10) -0.0017(9) 0.0004(10)
C15 0.0183(12) 0.0368(14) 0.0333(14) -0.0064(11) -0.0067(11) 0.0023(11)
C16 0.0152(12) 0.0452(16) 0.0411(16) 0.0048(13) 0.0029(11) 0.0056(11)
C17 0.0238(14) 0.092(3) 0.0276(15) 0.0177(15) 0.0101(12) 0.0170(15)
C18 0.0189(13) 0.076(2) 0.0232(14) 0.0126(13) 0.0004(11) 0.0116(13)
C19 0.0239(12) 0.0222(11) 0.0137(11) -0.0001(9) 0.0009(9) -0.0012(9)
C20 0.0238(13) 0.0347(14) 0.0228(13) -0.0039(10) 0.0014(10) -0.0015(11)
C21 0.0336(15) 0.0426(16) 0.0275(14) -0.0073(12) 0.0045(11) 0.0049(12)
C22 0.0485(17) 0.0282(13) 0.0202(13) -0.0072(10) 0.0008(12) -0.0019(12)
C23 0.0353(15) 0.0254(13) 0.0223(13) -0.0009(10) -0.0048(11) -0.0042(11)
C24 0.0275(13) 0.0237(12) 0.0206(12) -0.0011(9) -0.0036(10) -0.0017(10)
C25 0.0165(11) 0.0170(11) 0.0176(11) -0.0021(8) -0.0034(9) -0.0039(9)
C26 0.0217(12) 0.0223(11) 0.0187(12) -0.0010(9) -0.0029(9) -0.0045(9)
C27 0.0277(13) 0.0196(11) 0.0254(13) 0.0022(9) -0.0096(10) -0.0009(10)
C28 0.0200(12) 0.0189(12) 0.0367(14) -0.0043(10) -0.0104(11) 0.0036(9)
C29 0.0167(12) 0.0223(12) 0.0359(14) -0.0063(10) -0.0001(10) -0.0031(9)
C30 0.0172(11) 0.0204(11) 0.0226(12) 0.0010(9) -0.0003(9) -0.0032(9)
C31 0.0157(11) 0.0123(10) 0.0194(11) 0.0020(8) -0.0037(9) -0.0004(8)
C32 0.0196(12) 0.0243(12) 0.0196(12) 0.0027(9) -0.0018(9) -0.0035(9)
C33 0.0322(14) 0.0279(13) 0.0182(12) 0.0006(10) -0.0042(10) -0.0055(11)
C34 0.0236(13) 0.0219(12) 0.0288(13) 0.0035(10) -0.0139(10) -0.0043(10)
C35 0.0143(11) 0.0146(10) 0.0321(13) 0.0017(9) -0.0048(10) -0.0007(8)
C36 0.0174(11) 0.0131(10) 0.0210(12) 0.0024(8) -0.0012(9) 0.0021(8)
C37 0.0131(10) 0.0186(11) 0.0191(11) -0.0005(9) -0.0017(9) -0.0031(8)
C38 0.0149(11) 0.0232(11) 0.0221(12) 0.0052(9) 0.0002(9) 0.0008(9)
C39 0.0148(11) 0.0180(11) 0.0319(13) 0.0038(10) -0.0023(10) 0.0000(9)
C40 0.0374(15) 0.0222(12) 0.0309(14) -0.0072(10) -0.0012(11) -0.0002(11)
C41 0.060(2) 0.0307(14) 0.0223(14) -0.0004(11) 0.0000(13) 0.0039(13)
C42 0.0482(17) 0.0226(13) 0.0233(13) 0.0024(10) -0.0020(12) 0.0036(11)
C43 0.0148(11) 0.0224(12) 0.0260(13) 0.0018(9) -0.0049(9) 0.0026(9)
C44 0.0183(12) 0.0220(12) 0.0232(12) 0.0067(9) -0.0028(9) -0.0003(9)
C45 0.0168(11) 0.0257(12) 0.0216(12) 0.0085(9) 0.0021(9) 0.0009(9)
C46 0.0199(12) 0.0251(12) 0.0306(13) 0.0053(10) 0.0072(10) 0.0033(10)
C47 0.0141(11) 0.0258(12) 0.0386(15) 0.0050(11) -0.0065(10) -0.0041(10)
C48 0.0158(12) 0.0229(12) 0.0357(14) 0.0023(10) -0.0098(10) -0.0019(9)
C49 0.0326(14) 0.0221(12) 0.0230(13) -0.0006(10) -0.0089(10) 0.0011(10)
C50 0.0298(14) 0.0159(11) 0.0267(13) -0.0018(9) -0.0087(10) 0.0006(10)
C51 0.0254(13) 0.0178(11) 0.0216(12) -0.0031(9) -0.0044(10) 0.0033(9)
S1 0.0291(3) 0.0327(3) 0.0241(3) -0.0090(3) -0.0088(3) 0.0092(3)
O5 0.0287(10) 0.0326(10) 0.0342(10) -0.0089(8) -0.0024(8) 0.0050(8)
O6 0.0231(9) 0.0506(11) 0.0242(9) -0.0092(8) -0.0049(7) 0.0042(8)
O7 0.0559(14) 0.0565(13) 0.0394(12) -0.0227(10) -0.0272(10) 0.0340(11)
C52 0.065(2) 0.0373(16) 0.0208(14) -0.0017(11) -0.0068(13) -0.0112(14)
F1 0.0908(15) 0.0606(12) 0.0193(8) 0.0003(8) -0.0024(9) -0.0306(11)
F2 0.0344(9) 0.0795(13) 0.0296(9) 0.0011(8) -0.0018(7) -0.0169(9)
F3 0.1246(19) 0.0369(10) 0.0395(11) -0.0084(8) -0.0135(11) -0.0250(11)
S2 0.0258(3) 0.0189(3) 0.0192(3) 0.0015(2) 0.0040(2) 0.0025(2)
O8 0.0366(10) 0.0204(8) 0.0258(9) -0.0001(7) 0.0020(8) 0.0025(7)
O9 0.0421(11) 0.0328(10) 0.0331(10) 0.0048(8) 0.0193(9) 0.0069(8)
O10 0.0299(10) 0.0291(9) 0.0297(10) -0.0046(7) -0.0050(8) -0.0024(7)
C53 0.0273(13) 0.0267(13) 0.0281(14) 0.0020(10) -0.0019(11) -0.0027(10)
F4 0.0440(9) 0.0438(9) 0.0200(7) 0.0019(6) 0.0056(7) -0.0085(7)
F5 0.0273(8) 0.0508(10) 0.0500(10) 0.0049(8) -0.0138(7) -0.0056(7)
F6 0.0603(11) 0.0256(8) 0.0411(9) 0.0098(7) -0.0083(8) 0.0071(7)
C54 0.0396(16) 0.0332(14) 0.0290(14) -0.0072(11) -0.0053(12) 0.0085(12)
Cl1 0.0389(4) 0.0630(5) 0.0350(4) -0.0055(3) -0.0017(3) -0.0047(4)
Cl2 0.0596(5) 0.0401(4) 0.0279(4) -0.0004(3) -0.0164(3) -0.0026(3)
Cl3 0.0449(4) 0.0611(5) 0.0302(4) 0.0054(3) 0.0049(3) -0.0004(4)

loop_
_atom_type_symbol
_atom_type_description
_atom_type_scat_dispersion_real
_atom_type_scat_dispersion_imag
_atom_type_scat_source
C C 0.0033 0.0016 'International Tables Vol C Tables 4.2.6.8 and 6.1.1.4'
H H 0.0000 0.0000 'International Tables Vol C Tables 4.2.6.8 and 6.1.1.4'
N N 0.0061 0.0033 'International Tables Vol C Tables 4.2.6.8 and 6.1.1.4'
O O 0.0106 0.0060 'International Tables Vol C Tables 4.2.6.8 and 6.1.1.4'
F F 0.0171 0.0103 'International Tables Vol C Tables 4.2.6.8 and 6.1.1.4'
P P 0.1023 0.0942 'International Tables Vol C Tables 4.2.6.8 and 6.1.1.4'
S S 0.1246 0.1234 'International Tables Vol C Tables 4.2.6.8 and 6.1.1.4'
Cl Cl 0.1484 0.1585 'International Tables Vol C Tables 4.2.6.8 and 6.1.1.4'
Mn Mn 0.3368 0.7283 'International Tables Vol C Tables 4.2.6.8 and 6.1.1.4'
Fe Fe 0.3463 0.8444 'International Tables Vol C Tables 4.2.6.8 and 6.1.1.4'

loop_
_geom_angle_atom_site_label_1
_geom_angle_atom_site_label_2
_geom_angle_atom_site_label_3
_geom_angle
_geom_angle_site_symmetry_1
_geom_angle_site_symmetry_3
_geom_angle_publ_flag
O1 Mn1 N4 101.33(7) . . ?
O1 Mn1 N3 99.01(7) . . ?
N4 Mn1 N3 107.64(7) . . ?
O1 Mn1 O2 91.23(6) . . ?
N4 Mn1 O2 133.29(7) . . ?
N3 Mn1 O2 114.56(7) . . ?
O1 Mn1 N1 178.25(7) . . ?
N4 Mn1 N1 79.49(7) . . ?
N3 Mn1 N1 82.18(7) . . ?
O2 Mn1 N1 87.09(6) . . ?
O1 Mn1 Fe1 26.70(5) . . ?
N4 Mn1 Fe1 85.83(5) . . ?
N3 Mn1 Fe1 83.21(5) . . ?
O2 Mn1 Fe1 117.45(4) . . ?
N1 Mn1 Fe1 155.04(5) . . ?
O1 Fe1 O4 96.22(6) . . ?
O1 Fe1 O3 93.41(6) . . ?
O4 Fe1 O3 98.29(6) . . ?
O1 Fe1 N6 174.11(7) . . ?
O4 Fe1 N6 87.53(6) . . ?
O3 Fe1 N6 90.53(6) . . ?
O1 Fe1 N5 96.05(7) . . ?
O4 Fe1 N5 161.93(6) . . ?
O3 Fe1 N5 94.17(6) . . ?
N6 Fe1 N5 79.29(7) . . ?
O1 Fe1 N7 95.75(7) . . ?
O4 Fe1 N7 86.77(6) . . ?
O3 Fe1 N7 169.01(6) . . ?
N6 Fe1 N7 79.89(7) . . ?
N5 Fe1 N7 78.84(7) . . ?
O1 Fe1 Mn1 26.68(5) . . ?
O4 Fe1 Mn1 75.19(4) . . ?
O3 Fe1 Mn1 80.50(4) . . ?
N6 Fe1 Mn1 159.02(5) . . ?
N5 Fe1 Mn1 120.02(5) . . ?
N7 Fe1 Mn1 110.32(5) . . ?
O2 P1 N2 112.86(9) . . ?
O2 P1 C13 107.55(10) . . ?
N2 P1 C13 109.83(10) . . ?
O2 P1 C7 112.91(10) . . ?
N2 P1 C7 105.43(10) . . ?
C13 P1 C7 108.16(10) . . ?
O3 P2 N3 114.29(9) . . ?
O3 P2 C19 109.66(9) . . ?
N3 P2 C19 109.85(10) . . ?
O3 P2 C25 110.63(9) . . ?
N3 P2 C25 108.86(10) . . ?
C19 P2 C25 102.94(10) . . ?
O4 P3 N4 112.36(9) . . ?
O4 P3 C37 105.82(9) . . ?
N4 P3 C37 113.66(10) . . ?
O4 P3 C31 109.39(9) . . ?
N4 P3 C31 109.41(10) . . ?
C37 P3 C31 105.92(10) . . ?
Mn1 O1 Fe1 126.62(8) . . ?
P1 O2 Mn1 120.50(9) . . ?
P2 O3 Fe1 128.91(9) . . ?
P3 O4 Fe1 139.46(9) . . ?
C1 N1 C3 106.86(16) . . ?
C1 N1 C5 110.69(16) . . ?
C3 N1 C5 109.79(17) . . ?
C1 N1 Mn1 120.08(13) . . ?
C3 N1 Mn1 101.87(12) . . ?
C5 N1 Mn1 106.97(12) . . ?
C2 N2 P1 123.24(16) . . ?
C4 N3 P2 122.95(15) . . ?
C4 N3 Mn1 113.61(14) . . ?
P2 N3 Mn1 123.08(10) . . ?
C6 N4 P3 117.93(14) . . ?
C6 N4 Mn1 115.25(13) . . ?
P3 N4 Mn1 121.51(10) . . ?
C43 N5 C51 109.15(17) . . ?
C43 N5 C44 109.45(17) . . ?
C51 N5 C44 111.91(17) . . ?
C43 N5 Fe1 111.00(13) . . ?
C51 N5 Fe1 104.03(13) . . ?
C44 N5 Fe1 111.20(13) . . ?
C46 N6 C45 108.63(18) . . ?
C46 N6 C47 109.63(18) . . ?
C45 N6 C47 111.63(17) . . ?
C46 N6 Fe1 112.34(13) . . ?
C45 N6 Fe1 104.08(12) . . ?
C47 N6 Fe1 110.43(14) . . ?
C48 N7 C49 109.65(18) . . ?
C48 N7 C50 111.22(18) . . ?
C49 N7 C50 108.84(18) . . ?
C48 N7 Fe1 104.22(14) . . ?
C49 N7 Fe1 112.03(14) . . ?
C50 N7 Fe1 110.85(13) . . ?
N1 C1 C2 116.44(17) . . ?
N2 C2 C1 113.76(18) . . ?
N1 C3 C4 112.14(18) . . ?
N3 C4 C3 108.31(18) . . ?
N1 C5 C6 109.58(17) . . ?
N4 C6 C5 108.83(17) . . ?
C12 C7 C8 119.7(2) . . ?
C12 C7 P1 117.83(17) . . ?
C8 C7 P1 122.34(18) . . ?
C9 C8 C7 119.5(2) . . ?
C10 C9 C8 120.4(2) . . ?
C11 C10 C9 120.2(2) . . ?
C10 C11 C12 119.8(2) . . ?
C7 C12 C11 120.3(2) . . ?
C18 C13 C14 119.3(2) . . ?
C18 C13 P1 119.45(18) . . ?
C14 C13 P1 121.16(17) . . ?
C15 C14 C13 120.0(2) . . ?
C16 C15 C14 120.2(2) . . ?
C17 C16 C15 120.1(2) . . ?
C16 C17 C18 120.1(3) . . ?
C17 C18 C13 120.2(2) . . ?
C20 C19 C24 118.8(2) . . ?
C20 C19 P2 120.92(18) . . ?
C24 C19 P2 120.26(18) . . ?
C21 C20 C19 120.1(2) . . ?
C22 C21 C20 120.3(2) . . ?
C23 C22 C21 120.1(2) . . ?
C22 C23 C24 119.8(2) . . ?
C23 C24 C19 120.8(2) . . ?
C30 C25 C26 119.6(2) . . ?
C30 C25 P2 120.84(17) . . ?
C26 C25 P2 119.50(17) . . ?
C27 C26 C25 119.7(2) . . ?
C28 C27 C26 120.4(2) . . ?
C29 C28 C27 120.5(2) . . ?
C28 C29 C30 119.7(2) . . ?
C25 C30 C29 120.3(2) . . ?
C32 C31 C36 119.6(2) . . ?
C32 C31 P3 121.26(17) . . ?
C36 C31 P3 119.02(17) . . ?
C33 C32 C31 120.1(2) . . ?
C34 C33 C32 119.9(2) . . ?
C35 C34 C33 120.1(2) . . ?
C34 C35 C36 120.4(2) . . ?
C35 C36 C31 119.7(2) . . ?
C38 C37 C42 118.9(2) . . ?
C38 C37 P3 123.35(17) . . ?
C42 C37 P3 117.67(17) . . ?
C39 C38 C37 120.7(2) . . ?
C40 C39 C38 120.1(2) . . ?
C39 C40 C41 120.1(2) . . ?
C42 C41 C40 119.7(2) . . ?
C41 C42 C37 120.3(2) . . ?
N5 C44 C45 110.37(18) . . ?
N6 C45 C44 110.87(18) . . ?
N6 C47 C48 112.37(18) . . ?
N7 C48 C47 111.97(18) . . ?
N7 C50 C51 110.59(18) . . ?
N5 C51 C50 111.40(18) . . ?
O5 S1 O7 114.87(11) . . ?
O5 S1 O6 115.85(11) . . ?
O7 S1 O6 114.99(12) . . ?
O5 S1 C52 102.05(12) . . ?
O7 S1 C52 103.68(15) . . ?
O6 S1 C52 102.67(11) . . ?
F3 C52 F1 107.8(2) . . ?
F3 C52 F2 107.3(2) . . ?
F1 C52 F2 107.3(3) . . ?
F3 C52 S1 111.5(2) . . ?
F1 C52 S1 111.74(19) . . ?
F2 C52 S1 110.86(19) . . ?
O9 S2 O10 114.61(11) . . ?
O9 S2 O8 115.40(11) . . ?
O10 S2 O8 114.71(11) . . ?
O9 S2 C53 102.75(11) . . ?
O10 S2 C53 103.01(11) . . ?
O8 S2 C53 104.01(11) . . ?
F5 C53 F4 107.2(2) . . ?
F5 C53 F6 107.5(2) . . ?
F4 C53 F6 106.9(2) . . ?
F5 C53 S2 112.21(17) . . ?
F4 C53 S2 111.67(17) . . ?
F6 C53 S2 111.09(17) . . ?
Cl2 C54 Cl3 110.03(15) . . ?
Cl2 C54 Cl1 109.90(15) . . ?
Cl3 C54 Cl1 109.75(14) . . ?

loop_
_geom_bond_atom_site_label_1
_geom_bond_atom_site_label_2
_geom_bond_distance
_geom_bond_site_symmetry_2
_geom_bond_publ_flag
Mn1 O1 1.7934(16) . ?
Mn1 N4 2.0072(18) . ?
Mn1 N3 2.0093(18) . ?
Mn1 O2 2.0331(15) . ?
Mn1 N1 2.2883(18) . ?
Mn1 Fe1 3.2057(4) . ?
Fe1 O1 1.7946(15) . ?
Fe1 O4 2.0000(14) . ?
Fe1 O3 2.0601(15) . ?
Fe1 N6 2.2113(18) . ?
Fe1 N5 2.2123(18) . ?
Fe1 N7 2.2336(19) . ?
P1 O2 1.5130(16) . ?
P1 N2 1.6231(19) . ?
P1 C13 1.793(2) . ?
P1 C7 1.794(2) . ?
P2 O3 1.5283(15) . ?
P2 N3 1.6183(18) . ?
P2 C19 1.809(2) . ?
P2 C25 1.814(2) . ?
P3 O4 1.5171(15) . ?
P3 N4 1.6138(18) . ?
P3 C37 1.809(2) . ?
P3 C31 1.811(2) . ?
N1 C1 1.487(3) . ?
N1 C3 1.493(3) . ?
N1 C5 1.497(3) . ?
N2 C2 1.468(3) . ?
N3 C4 1.476(3) . ?
N4 C6 1.482(3) . ?
N5 C43 1.479(3) . ?
N5 C51 1.481(3) . ?
N5 C44 1.499(3) . ?
N6 C46 1.481(3) . ?
N6 C45 1.495(3) . ?
N6 C47 1.503(3) . ?
N7 C48 1.482(3) . ?
N7 C49 1.482(3) . ?
N7 C50 1.492(3) . ?
C1 C2 1.526(3) . ?
C3 C4 1.513(3) . ?
C5 C6 1.513(3) . ?
C7 C12 1.386(3) . ?
C7 C8 1.397(3) . ?
C8 C9 1.386(4) . ?
C9 C10 1.384(4) . ?
C10 C11 1.381(3) . ?
C11 C12 1.392(3) . ?
C13 C18 1.390(3) . ?
C13 C14 1.391(3) . ?
C14 C15 1.390(3) . ?
C15 C16 1.378(4) . ?
C16 C17 1.378(4) . ?
C17 C18 1.387(4) . ?
C19 C20 1.388(3) . ?
C19 C24 1.397(3) . ?
C20 C21 1.387(3) . ?
C21 C22 1.380(4) . ?
C22 C23 1.378(4) . ?
C23 C24 1.381(3) . ?
C25 C30 1.394(3) . ?
C25 C26 1.400(3) . ?
C26 C27 1.393(3) . ?
C27 C28 1.383(3) . ?
C28 C29 1.383(3) . ?
C29 C30 1.398(3) . ?
C31 C32 1.395(3) . ?
C31 C36 1.399(3) . ?
C32 C33 1.391(3) . ?
C33 C34 1.388(3) . ?
C34 C35 1.383(3) . ?
C35 C36 1.387(3) . ?
C37 C38 1.388(3) . ?
C37 C42 1.392(3) . ?
C38 C39 1.385(3) . ?
C39 C40 1.372(3) . ?
C40 C41 1.393(4) . ?
C41 C42 1.388(4) . ?
C44 C45 1.513(3) . ?
C47 C48 1.519(3) . ?
C50 C51 1.514(3) . ?
S1 O5 1.4341(18) . ?
S1 O7 1.4409(19) . ?
S1 O6 1.4461(18) . ?
S1 C52 1.828(3) . ?
C52 F3 1.333(3) . ?
C52 F1 1.337(3) . ?
C52 F2 1.342(3) . ?
S2 O9 1.4406(17) . ?
S2 O10 1.4406(18) . ?
S2 O8 1.4408(17) . ?
S2 C53 1.825(3) . ?
C53 F5 1.332(3) . ?
C53 F4 1.339(3) . ?
C53 F6 1.341(3) . ?
C54 Cl2 1.750(3) . ?
C54 Cl3 1.770(3) . ?
C54 Cl1 1.776(3) . ?

loop_
_geom_hbond_atom_site_label_D
_geom_hbond_atom_site_label_H
_geom_hbond_atom_site_label_A
_geom_hbond_distance_DH
_geom_hbond_distance_HA
_geom_hbond_distance_DA
_geom_hbond_angle_DHA
_geom_hbond_site_symmetry_A
N2 H2 O6 0.82(3) 2.07(3) 2.859(3) 160(3) .
